data_7241608
loop_
_publ_author_name
'Ma, Xiaoyu'
'Zhu, Bingqing'
'Yang, Zeen'
'Jiang, Yuhang'
'Mei, Xuefeng'

_publ_section_title
;
 Stabilizing photo-sensitive colchicine through rebalancing electron
 distribution of the reactive tropolone ring
;
_journal_issue 1
_journal_name_full CrystEngComm
_journal_page_first 30
_journal_page_last 34
_journal_paper_doi 10.1039/D0CE01551B
_journal_volume 23
_journal_year 2021
_chemical_formula_moiety 'C7 H7 O3 S, C10 H13 O2'
_chemical_formula_sum 'C17 H20 O5 S'
_chemical_formula_weight 336.39
_space_group_crystal_system monoclinic
_space_group_IT_number 14
_space_group_name_Hall '-P 2ybc'
_space_group_name_H-M_alt 'P 1 21/c 1'
_atom_sites_solution_hydrogens geom
_audit_creation_date 2020-11-12
_audit_creation_method
;
Olex2 1.2
(compiled 2018.05.29 svn.r3508 for OlexSys, GUI svn.r5506)
;
_audit_update_record
;
2020-11-13 deposited with the CCDC.	2020-11-23 downloaded from the CCDC.
;
_cell_angle_alpha 90
_cell_angle_beta 93.6550(10)
_cell_angle_gamma 90
_cell_formula_units_Z 4
_cell_length_a 6.6868(2)
_cell_length_b 31.6978(11)
_cell_length_c 7.7242(3)
_cell_measurement_reflns_used 6048
_cell_measurement_temperature 150
_cell_measurement_theta_max 27.28
_cell_measurement_theta_min 2.57
_cell_volume 1633.87(10)
_computing_cell_refinement 'SAINT V8.38A (?, 2016)'
_computing_data_reduction 'SAINT V8.38A (?, 2016)'
_computing_molecular_graphics 'Olex2 (Dolomanov et al., 2009)'
_computing_publication_material 'Olex2 (Dolomanov et al., 2009)'
_computing_structure_refinement 'ShelXL (Sheldrick, 2015)'
_computing_structure_solution 'ShelXT (Sheldrick, 2015)'
_diffrn_ambient_temperature 150.0
_diffrn_measured_fraction_theta_full 0.999
_diffrn_measured_fraction_theta_max 0.996
_diffrn_measurement_device_type 'Bruker APEX-II CCD'
_diffrn_measurement_method '\f and \w scans'
_diffrn_radiation_type MoK\a
_diffrn_radiation_wavelength 0.71073
_diffrn_reflns_av_R_equivalents 0.0585
_diffrn_reflns_av_unetI/netI 0.0433
_diffrn_reflns_Laue_measured_fraction_full 0.999
_diffrn_reflns_Laue_measured_fraction_max 0.996
_diffrn_reflns_limit_h_max 8
_diffrn_reflns_limit_h_min -8
_diffrn_reflns_limit_k_max 41
_diffrn_reflns_limit_k_min -41
_diffrn_reflns_limit_l_max 9
_diffrn_reflns_limit_l_min -10
_diffrn_reflns_number 20150
_diffrn_reflns_point_group_measured_fraction_full 0.999
_diffrn_reflns_point_group_measured_fraction_max 0.996
_diffrn_reflns_theta_full 25.242
_diffrn_reflns_theta_max 27.548
_diffrn_reflns_theta_min 2.570
_diffrn_standards_number 0
_exptl_absorpt_coefficient_mu 0.221
_exptl_absorpt_correction_T_max 0.7456
_exptl_absorpt_correction_T_min 0.6628
_exptl_absorpt_correction_type multi-scan
_exptl_absorpt_process_details
;
SADABS-2016/2 (Bruker,2016/2) was used for absorption correction.
wR2(int) was 0.1650 before and 0.0631 after correction.
The Ratio of minimum to maximum transmission is 0.8889.
The \l/2 correction factor is Not present.
;
_exptl_crystal_colour 'clear light colourless'
_exptl_crystal_colour_lustre clear
_exptl_crystal_colour_modifier light
_exptl_crystal_colour_primary colourless
_exptl_crystal_density_diffrn 1.368
_exptl_crystal_description plate
_exptl_crystal_F_000 712
_exptl_crystal_size_max 0.2
_exptl_crystal_size_mid 0.2
_exptl_crystal_size_min 0.1
_refine_diff_density_max 0.336
_refine_diff_density_min -0.426
_refine_diff_density_rms 0.058
_refine_ls_extinction_method none
_refine_ls_goodness_of_fit_ref 1.060
_refine_ls_hydrogen_treatment constr
_refine_ls_matrix_type full
_refine_ls_number_parameters 213
_refine_ls_number_reflns 3758
_refine_ls_number_restraints 0
_refine_ls_restrained_S_all 1.060
_refine_ls_R_factor_all 0.0688
_refine_ls_R_factor_gt 0.0446
_refine_ls_shift/su_max 0.001
_refine_ls_shift/su_mean 0.000
_refine_ls_structure_factor_coef Fsqd
_refine_ls_weighting_details 'w=1/[\s^2^(Fo^2^)+(0.0391P)^2^+1.2226P] where P=(Fo^2^+2Fc^2^)/3'
_refine_ls_weighting_scheme calc
_refine_ls_wR_factor_gt 0.0989
_refine_ls_wR_factor_ref 0.1140
_reflns_Friedel_coverage 0.000
_reflns_number_gt 2864
_reflns_number_total 3758
_reflns_threshold_expression 'I > 2\s(I)'
_cod_data_source_file d0ce01551b2.cif
_cod_data_source_block 22019967_0m
_cod_depositor_comments 'Adding full bibliography for 7241604--7241616.cif.'
_cod_database_code 7241608
_shelx_shelxl_version_number 2014/7
_shelx_space_group_comment
;
The symmetry employed for this shelxl refinement is uniquely defined
by the following loop, which should always be used as a source of
symmetry information in preference to the above space-group names.
They are only intended as comments.
;
_shelx_estimated_absorpt_t_max 0.978
_shelx_estimated_absorpt_t_min 0.957
_olex2_refinement_description
;
1. Fixed Uiso
 At 1.2 times of:
  All C(H) groups
 At 1.5 times of:
  All C(H,H,H) groups, All O(H) groups
2.a Ternary CH refined with riding coordinates:
 C8(H8)
2.b Aromatic/amide H refined with riding coordinates:
 C16(H16), C12(H12), C3(H3), C7(H7), C13(H13), C15(H15), C5(H5), C6(H6)
2.c Idealised Me refined as rotating group:
 C17(H17A,H17B,H17C), C9(H9A,H9B,H9C), C10(H10A,H10B,H10C)
2.d Idealised tetrahedral OH refined as rotating group:
 O2(H2), O1(H1)
;
_olex2_submission_special_instructions 'No special instructions were received'

loop_
_space_group_symop_operation_xyz
'x, y, z'
'-x, y+1/2, -z+1/2'
'-x, -y, -z'
'x, -y-1/2, z-1/2'

loop_
_atom_site_label
_atom_site_type_symbol
_atom_site_fract_x
_atom_site_fract_y
_atom_site_fract_z
_atom_site_U_iso_or_equiv
_atom_site_adp_type
_atom_site_occupancy
_atom_site_site_symmetry_order
_atom_site_calc_flag
_atom_site_refinement_flags_posn
_atom_site_refinement_flags_adp
_atom_site_refinement_flags_occupancy
_atom_site_disorder_assembly
_atom_site_disorder_group
S1 S 0.79906(7) 0.36853(2) 0.58208(7) 0.02447(14) Uani 1 1 d . . . . .
O4 O 0.8721(2) 0.35134(4) 0.4236(2) 0.0314(4) Uani 1 1 d . . . . .
O3 O 0.5846(2) 0.37881(4) 0.5621(2) 0.0321(4) Uani 1 1 d . . . . .
O2 O 0.0225(2) 0.27391(5) 0.4174(2) 0.0340(4) Uani 1 1 d . . . . .
H2 H 0.0265 0.2998 0.4403 0.051 Uiso 1 1 calc GR . . . .
O1 O 0.3067(2) 0.32311(4) 0.5272(2) 0.0304(3) Uani 1 1 d . . . . .
H1 H 0.4094 0.3375 0.5541 0.046 Uiso 1 1 calc GR . . . .
O5 O 0.8466(2) 0.34209(5) 0.7320(2) 0.0348(4) Uani 1 1 d . . . . .
C11 C 0.9244(3) 0.41694(6) 0.6228(3) 0.0234(4) Uani 1 1 d . . . . .
C4 C 0.3357(3) 0.18178(6) 0.5226(3) 0.0239(4) Uani 1 1 d . . . . .
C16 C 0.8386(3) 0.44835(6) 0.7185(3) 0.0277(5) Uani 1 1 d . . . . .
H16 H 0.7058 0.4452 0.7536 0.033 Uiso 1 1 calc R . . . .
C12 C 1.1181(3) 0.42182(6) 0.5708(3) 0.0273(4) Uani 1 1 d . . . . .
H12 H 1.1768 0.4005 0.5043 0.033 Uiso 1 1 calc R . . . .
C2 C 0.1906(3) 0.25557(6) 0.4815(3) 0.0231(4) Uani 1 1 d . . . . .
C3 C 0.1931(3) 0.21208(6) 0.4676(3) 0.0246(4) Uani 1 1 d . . . . .
H3 H 0.0758 0.2006 0.4099 0.029 Uiso 1 1 calc R . . . .
C14 C 1.1441(3) 0.48945(6) 0.7142(3) 0.0287(5) Uani 1 1 d . . . . .
C1 C 0.3493(3) 0.28257(6) 0.5473(3) 0.0232(4) Uani 1 1 d . . . . .
C7 C 0.5292(3) 0.26938(7) 0.6289(3) 0.0282(5) Uani 1 1 d . . . . .
H7 H 0.6165 0.2914 0.6699 0.034 Uiso 1 1 calc R . . . .
C13 C 1.2251(3) 0.45791(7) 0.6164(3) 0.0287(5) Uani 1 1 d . . . . .
H13 H 1.3571 0.4611 0.5797 0.034 Uiso 1 1 calc R . . . .
C15 C 0.9485(3) 0.48448(7) 0.7628(3) 0.0304(5) Uani 1 1 d . . . . .
H15 H 0.8890 0.5061 0.8272 0.036 Uiso 1 1 calc R . . . .
C5 C 0.5184(3) 0.19027(7) 0.6137(3) 0.0300(5) Uani 1 1 d . . . . .
H5 H 0.5964 0.1663 0.6486 0.036 Uiso 1 1 calc R . . . .
C8 C 0.2786(3) 0.13636(6) 0.4786(3) 0.0263(4) Uani 1 1 d . . . . .
H8 H 0.2307 0.1357 0.3534 0.032 Uiso 1 1 calc R . . . .
C6 C 0.6001(3) 0.22897(7) 0.6594(3) 0.0322(5) Uani 1 1 d . . . . .
H6 H 0.7266 0.2276 0.7225 0.039 Uiso 1 1 calc R . . . .
C17 C 1.2655(4) 0.52791(7) 0.7682(3) 0.0386(6) Uani 1 1 d . . . . .
H17A H 1.3309 0.5233 0.8838 0.058 Uiso 1 1 calc GR . . . .
H17B H 1.1769 0.5525 0.7709 0.058 Uiso 1 1 calc GR . . . .
H17C H 1.3675 0.5329 0.6849 0.058 Uiso 1 1 calc GR . . . .
C9 C 0.1034(4) 0.12250(7) 0.5831(3) 0.0394(6) Uani 1 1 d . . . . .
H9A H 0.1451 0.1228 0.7071 0.059 Uiso 1 1 calc GR . . . .
H9B H 0.0622 0.0939 0.5484 0.059 Uiso 1 1 calc GR . . . .
H9C H -0.0093 0.1419 0.5608 0.059 Uiso 1 1 calc GR . . . .
C10 C 0.4494(4) 0.10487(7) 0.5025(3) 0.0402(6) Uani 1 1 d . . . . .
H10A H 0.5634 0.1147 0.4399 0.060 Uiso 1 1 calc GR . . . .
H10B H 0.4050 0.0774 0.4567 0.060 Uiso 1 1 calc GR . . . .
H10C H 0.4898 0.1022 0.6262 0.060 Uiso 1 1 calc GR . . . .

loop_
_atom_site_aniso_label
_atom_site_aniso_U_11
_atom_site_aniso_U_22
_atom_site_aniso_U_33
_atom_site_aniso_U_23
_atom_site_aniso_U_13
_atom_site_aniso_U_12
S1 0.0178(3) 0.0201(2) 0.0347(3) -0.0011(2) -0.00419(18) -0.00119(18)
O4 0.0271(8) 0.0269(8) 0.0399(9) -0.0084(7) -0.0002(6) -0.0010(6)
O3 0.0162(7) 0.0255(8) 0.0540(10) -0.0032(7) -0.0028(6) 0.0008(6)
O2 0.0201(8) 0.0243(8) 0.0557(10) -0.0071(7) -0.0124(7) 0.0027(6)
O1 0.0190(7) 0.0247(8) 0.0464(9) -0.0059(7) -0.0053(6) -0.0021(6)
O5 0.0324(9) 0.0293(8) 0.0412(9) 0.0079(7) -0.0105(7) -0.0084(6)
C11 0.0195(10) 0.0205(10) 0.0295(11) 0.0012(8) -0.0039(8) -0.0009(7)
C4 0.0217(10) 0.0262(10) 0.0237(10) 0.0008(8) 0.0020(7) 0.0012(8)
C16 0.0238(11) 0.0243(10) 0.0353(12) -0.0019(9) 0.0028(8) -0.0012(8)
C12 0.0231(11) 0.0250(10) 0.0333(11) -0.0013(9) -0.0017(8) 0.0002(8)
C2 0.0158(10) 0.0270(10) 0.0262(10) -0.0025(8) -0.0020(7) 0.0015(7)
C3 0.0182(10) 0.0274(10) 0.0278(11) -0.0024(8) -0.0016(8) -0.0015(8)
C14 0.0309(12) 0.0235(10) 0.0308(11) 0.0024(8) -0.0056(8) -0.0058(8)
C1 0.0200(10) 0.0229(10) 0.0266(10) -0.0026(8) 0.0015(7) -0.0014(7)
C7 0.0222(11) 0.0305(11) 0.0311(11) -0.0010(9) -0.0043(8) -0.0058(8)
C13 0.0205(10) 0.0300(11) 0.0354(12) 0.0019(9) -0.0010(8) -0.0039(8)
C15 0.0334(12) 0.0244(11) 0.0334(12) -0.0041(9) 0.0024(9) 0.0002(9)
C5 0.0248(11) 0.0282(11) 0.0360(12) 0.0037(9) -0.0052(9) 0.0025(8)
C8 0.0287(11) 0.0236(10) 0.0260(10) 0.0001(8) -0.0017(8) 0.0013(8)
C6 0.0189(11) 0.0373(12) 0.0389(12) 0.0046(10) -0.0103(8) -0.0018(9)
C17 0.0417(14) 0.0307(12) 0.0428(14) -0.0027(10) -0.0029(10) -0.0125(10)
C9 0.0401(14) 0.0339(12) 0.0445(14) 0.0051(11) 0.0052(11) -0.0067(10)
C10 0.0390(14) 0.0281(12) 0.0527(15) -0.0052(11) -0.0031(11) 0.0079(10)

loop_
_atom_type_symbol
_atom_type_description
_atom_type_scat_dispersion_real
_atom_type_scat_dispersion_imag
_atom_type_scat_source
C C 0.0033 0.0016 'International Tables Vol C Tables 4.2.6.8 and 6.1.1.4'
H H 0.0000 0.0000 'International Tables Vol C Tables 4.2.6.8 and 6.1.1.4'
O O 0.0106 0.0060 'International Tables Vol C Tables 4.2.6.8 and 6.1.1.4'
S S 0.1246 0.1234 'International Tables Vol C Tables 4.2.6.8 and 6.1.1.4'

loop_
_geom_angle_atom_site_label_1
_geom_angle_atom_site_label_2
_geom_angle_atom_site_label_3
_geom_angle
_geom_angle_site_symmetry_1
_geom_angle_site_symmetry_3
_geom_angle_publ_flag
O4 S1 O3 111.93(9) . . ?
O4 S1 C11 107.12(9) . . ?
O3 S1 C11 105.96(9) . . ?
O5 S1 O4 112.83(9) . . ?
O5 S1 O3 112.04(10) . . ?
O5 S1 C11 106.42(9) . . ?
C2 O2 H2 109.5 . . ?
C1 O1 H1 109.5 . . ?
C16 C11 S1 120.70(16) . . ?
C16 C11 C12 119.97(18) . . ?
C12 C11 S1 119.09(15) . . ?
C3 C4 C8 115.12(17) . . ?
C5 C4 C3 125.28(19) . . ?
C5 C4 C8 119.59(18) . . ?
C11 C16 H16 120.3 . . ?
C11 C16 C15 119.5(2) . . ?
C15 C16 H16 120.3 . . ?
C11 C12 H12 120.2 . . ?
C13 C12 C11 119.7(2) . . ?
C13 C12 H12 120.2 . . ?
O2 C2 C3 114.83(17) . . ?
O2 C2 C1 117.39(17) . . ?
C3 C2 C1 127.70(18) . . ?
C4 C3 H3 113.9 . . ?
C2 C3 C4 132.18(18) . . ?
C2 C3 H3 113.9 . . ?
C13 C14 C15 118.18(19) . . ?
C13 C14 C17 120.8(2) . . ?
C15 C14 C17 121.0(2) . . ?
O1 C1 C2 112.93(17) . . ?
O1 C1 C7 121.36(18) . . ?
C7 C1 C2 125.69(18) . . ?
C1 C7 H7 115.3 . . ?
C6 C7 C1 129.47(19) . . ?
C6 C7 H7 115.3 . . ?
C12 C13 C14 121.5(2) . . ?
C12 C13 H13 119.2 . . ?
C14 C13 H13 119.2 . . ?
C16 C15 C14 121.1(2) . . ?
C16 C15 H15 119.4 . . ?
C14 C15 H15 119.4 . . ?
C4 C5 H5 115.8 . . ?
C6 C5 C4 128.3(2) . . ?
C6 C5 H5 115.8 . . ?
C4 C8 H8 107.2 . . ?
C4 C8 C9 110.12(17) . . ?
C9 C8 H8 107.2 . . ?
C10 C8 C4 114.73(18) . . ?
C10 C8 H8 107.2 . . ?
C10 C8 C9 110.04(19) . . ?
C7 C6 H6 114.5 . . ?
C5 C6 C7 130.9(2) . . ?
C5 C6 H6 114.5 . . ?
C14 C17 H17A 109.5 . . ?
C14 C17 H17B 109.5 . . ?
C14 C17 H17C 109.5 . . ?
H17A C17 H17B 109.5 . . ?
H17A C17 H17C 109.5 . . ?
H17B C17 H17C 109.5 . . ?
C8 C9 H9A 109.5 . . ?
C8 C9 H9B 109.5 . . ?
C8 C9 H9C 109.5 . . ?
H9A C9 H9B 109.5 . . ?
H9A C9 H9C 109.5 . . ?
H9B C9 H9C 109.5 . . ?
C8 C10 H10A 109.5 . . ?
C8 C10 H10B 109.5 . . ?
C8 C10 H10C 109.5 . . ?
H10A C10 H10B 109.5 . . ?
H10A C10 H10C 109.5 . . ?
H10B C10 H10C 109.5 . . ?

loop_
_geom_bond_atom_site_label_1
_geom_bond_atom_site_label_2
_geom_bond_distance
_geom_bond_site_symmetry_2
_geom_bond_publ_flag
S1 O4 1.4526(16) . ?
S1 O3 1.4691(15) . ?
S1 O5 1.4486(15) . ?
S1 C11 1.7669(19) . ?
O2 H2 0.8400 . ?
O2 C2 1.333(2) . ?
O1 H1 0.8400 . ?
O1 C1 1.323(2) . ?
C11 C16 1.386(3) . ?
C11 C12 1.389(3) . ?
C4 C3 1.400(3) . ?
C4 C5 1.396(3) . ?
C4 C8 1.522(3) . ?
C16 H16 0.9500 . ?
C16 C15 1.392(3) . ?
C12 H12 0.9500 . ?
C12 C13 1.383(3) . ?
C2 C3 1.383(3) . ?
C2 C1 1.431(3) . ?
C3 H3 0.9500 . ?
C14 C13 1.384(3) . ?
C14 C15 1.393(3) . ?
C14 C17 1.509(3) . ?
C1 C7 1.387(3) . ?
C7 H7 0.9500 . ?
C7 C6 1.381(3) . ?
C13 H13 0.9500 . ?
C15 H15 0.9500 . ?
C5 H5 0.9500 . ?
C5 C6 1.379(3) . ?
C8 H8 1.0000 . ?
C8 C9 1.529(3) . ?
C8 C10 1.519(3) . ?
C6 H6 0.9500 . ?
C17 H17A 0.9800 . ?
C17 H17B 0.9800 . ?
C17 H17C 0.9800 . ?
C9 H9A 0.9800 . ?
C9 H9B 0.9800 . ?
C9 H9C 0.9800 . ?
C10 H10A 0.9800 . ?
C10 H10B 0.9800 . ?
C10 H10C 0.9800 . ?
